data_4061727
loop_
_publ_author_name
Carpentier
Lehmann

_journal_name_full Organometallics
_journal_paper_doi 10.1021/om0505817
_journal_year 2005
_chemical_formula_moiety 'C21 H37 N O4 Ti'
_chemical_formula_sum 'C21 H37 N O4 Ti'
_chemical_formula_weight 415.42
_space_group_IT_number 61
_space_group_name_Hall '-P 2ac 2ab'
_space_group_name_H-M_alt 'P b c a'
_symmetry_cell_setting orthorhombic
_symmetry_Int_Tables_number 61
_symmetry_space_group_name_Hall '-P 2ac 2ab'
_symmetry_space_group_name_H-M 'P b c a'
_cell_angle_alpha 90.00
_cell_angle_beta 90.00
_cell_angle_gamma 90.00
_cell_formula_units_Z 8
_cell_length_a 9.23220(10)
_cell_length_b 16.1665(2)
_cell_length_c 30.0860(5)
_cell_measurement_temperature 100
_cell_volume 4490.41(10)
_diffrn_ambient_temperature 100
_exptl_crystal_density_diffrn 1.229
_cod_depositor_comments
;
The following automatic conversions were performed:
'_geom_bond_publ_flag' value 'N' changed to 'n' according to
'/home/saulius/struct/CIF-dictionaries/cif_core.dic' dictionary named
'cif_core.dic' version 2.4.1 from 2010-06-29 (38 times).

Automatic conversion script
Id: cif_fix_enum 1527 2010-12-29 10:47:43Z saulius 
;
_cod_original_sg_symbol_Hall '-P 2ac 2ab '
_cod_database_code 4061727

loop_
_symmetry_equiv_pos_as_xyz
'x, y, z'
'-x+1/2, -y, z+1/2'
'-x, y+1/2, -z+1/2'
'x+1/2, -y+1/2, -z'
'-x, -y, -z'
'x-1/2, y, -z-1/2'
'x, -y-1/2, z-1/2'
'-x-1/2, y-1/2, z'

loop_
_atom_site_label
_atom_site_type_symbol
_atom_site_fract_x
_atom_site_fract_y
_atom_site_fract_z
_atom_site_U_iso_or_equiv
_atom_site_adp_type
_atom_site_occupancy
_atom_site_symmetry_multiplicity
_atom_site_calc_flag
_atom_site_refinement_flags
_atom_site_disorder_assembly
_atom_site_disorder_group
Ti1 Ti 0.35553(3) 0.033166(16) 0.152042(8) 0.01473(7) Uani 1 1 d . A .
O2 O 0.30877(12) 0.10036(7) 0.19935(4) 0.0200(2) Uani 1 1 d . . .
C3 C 0.22498(17) 0.17419(9) 0.19820(5) 0.0186(3) Uani 1 1 d . . .
C4 C 0.10007(16) 0.15874(9) 0.16541(5) 0.0168(3) Uani 1 1 d . . .
H4A H 0.0241 0.1255 0.1802 0.020 Uiso 1 1 calc R . .
H4B H 0.0567 0.2124 0.1567 0.020 Uiso 1 1 calc R . .
N5 N 0.15040(13) 0.11454(7) 0.12479(4) 0.0137(2) Uani 1 1 d . . .
C6 C 0.04464(15) 0.05095(9) 0.10984(5) 0.0161(3) Uani 1 1 d . . .
H6A H -0.0110 0.0727 0.0843 0.019 Uiso 1 1 calc R . .
H6B H -0.0245 0.0394 0.1342 0.019 Uiso 1 1 calc R . .
C7 C 0.12019(16) -0.02988(9) 0.09618(5) 0.0172(3) Uani 1 1 d . . .
O8 O 0.23115(12) -0.04468(6) 0.12791(3) 0.0176(2) Uani 1 1 d . . .
O10 O 0.48329(13) -0.03442(7) 0.17786(4) 0.0256(3) Uani 1 1 d . . .
C11A C 0.6787(2) -0.12468(14) 0.19375(8) 0.0447(5) Uani 0.741(6) 1 d P A 1
H11A H 0.6144 -0.1726 0.1965 0.067 Uiso 0.741(6) 1 calc PR A 1
H11B H 0.7642 -0.1327 0.2126 0.067 Uiso 0.741(6) 1 calc PR A 1
H11C H 0.7090 -0.1187 0.1627 0.067 Uiso 0.741(6) 1 calc PR A 1
C12A C 0.5994(3) -0.04774(16) 0.20829(8) 0.0277(7) Uani 0.741(6) 1 d P A 1
H12A H 0.6678 -0.0001 0.2055 0.033 Uiso 0.741(6) 1 calc PR A 1
C13A C 0.5445(3) -0.04901(13) 0.25432(7) 0.0433(5) Uani 0.741(6) 1 d P A 1
H13A H 0.4895 0.0017 0.2601 0.065 Uiso 0.741(6) 1 calc PR A 1
H13B H 0.6262 -0.0524 0.2750 0.065 Uiso 0.741(6) 1 calc PR A 1
H13C H 0.4813 -0.0971 0.2584 0.065 Uiso 0.741(6) 1 calc PR A 1
C11B C 0.6787(2) -0.12468(14) 0.19375(8) 0.0447(5) Uani 0.259(6) 1 d P A 2
H11D H 0.6661 -0.1846 0.1904 0.067 Uiso 0.259(6) 1 calc PR A 2
H11E H 0.7566 -0.1137 0.2151 0.067 Uiso 0.259(6) 1 calc PR A 2
H11F H 0.7037 -0.1004 0.1649 0.067 Uiso 0.259(6) 1 calc PR A 2
C12B C 0.5450(7) -0.0883(4) 0.2098(2) 0.0179(17) Uiso 0.259(6) 1 d P A 2
H12B H 0.4756 -0.1356 0.2122 0.021 Uiso 0.259(6) 1 calc PR A 2
C13B C 0.5445(3) -0.04901(13) 0.25432(7) 0.0433(5) Uani 0.259(6) 1 d P A 2
H13D H 0.4852 0.0012 0.2535 0.065 Uiso 0.259(6) 1 calc PR A 2
H13E H 0.6439 -0.0346 0.2628 0.065 Uiso 0.259(6) 1 calc PR A 2
H13F H 0.5041 -0.0876 0.2761 0.065 Uiso 0.259(6) 1 calc PR A 2
O20 O 0.46332(11) 0.08685(7) 0.11089(4) 0.0211(2) Uani 1 1 d . . .
C21 C 0.63169(19) 0.08634(11) 0.05049(5) 0.0250(3) Uani 1 1 d . . .
H21A H 0.5851 0.0356 0.0399 0.037 Uiso 1 1 calc R A .
H21B H 0.7350 0.0849 0.0431 0.037 Uiso 1 1 calc R . .
H21C H 0.5866 0.1343 0.0362 0.037 Uiso 1 1 calc R . .
C22 C 0.61366(16) 0.09284(10) 0.10035(5) 0.0201(3) Uani 1 1 d . A .
H22 H 0.6657 0.0455 0.1146 0.024 Uiso 1 1 calc R . .
C23 C 0.67387(18) 0.17300(11) 0.11887(6) 0.0277(4) Uani 1 1 d . . .
H23A H 0.6223 0.2199 0.1056 0.041 Uiso 1 1 calc R A .
H23B H 0.7772 0.1770 0.1118 0.041 Uiso 1 1 calc R . .
H23C H 0.6610 0.1739 0.1512 0.041 Uiso 1 1 calc R . .
C31 C 0.32266(18) 0.24692(10) 0.18564(6) 0.0238(3) Uani 1 1 d . . .
H31A H 0.3916 0.2574 0.2098 0.036 Uiso 1 1 calc R . .
H31B H 0.2632 0.2963 0.1808 0.036 Uiso 1 1 calc R . .
H31C H 0.3758 0.2336 0.1584 0.036 Uiso 1 1 calc R . .
C32 C 0.1610(2) 0.18876(11) 0.24444(5) 0.0258(3) Uani 1 1 d . . .
H32A H 0.0958 0.1430 0.2520 0.039 Uiso 1 1 calc R . .
H32B H 0.1067 0.2409 0.2446 0.039 Uiso 1 1 calc R . .
H32C H 0.2394 0.1917 0.2663 0.039 Uiso 1 1 calc R . .
C50 C 0.19234(15) 0.17265(9) 0.08792(5) 0.0160(3) Uani 1 1 d . . .
H50A H 0.2331 0.1394 0.0633 0.019 Uiso 1 1 calc R . .
H50B H 0.2705 0.2091 0.0990 0.019 Uiso 1 1 calc R . .
C51 C 0.07293(15) 0.22676(9) 0.06921(5) 0.0151(3) Uani 1 1 d . . .
C52 C 0.04503(18) 0.30465(9) 0.08736(5) 0.0210(3) Uani 1 1 d . . .
H52 H 0.1012 0.3238 0.1118 0.025 Uiso 1 1 calc R . .
C53 C -0.06407(19) 0.35449(10) 0.07011(6) 0.0250(3) Uani 1 1 d . . .
H53 H -0.0829 0.4070 0.0831 0.030 Uiso 1 1 calc R . .
C54 C -0.14523(18) 0.32816(10) 0.03421(5) 0.0232(3) Uani 1 1 d . . .
H54 H -0.2202 0.3623 0.0227 0.028 Uiso 1 1 calc R . .
C55 C -0.11692(16) 0.25165(10) 0.01500(5) 0.0204(3) Uani 1 1 d . . .
H55 H -0.1717 0.2335 -0.0099 0.024 Uiso 1 1 calc R . .
C56 C -0.00797(16) 0.20193(9) 0.03239(5) 0.0175(3) Uani 1 1 d . . .
H56 H 0.0118 0.1500 0.0189 0.021 Uiso 1 1 calc R . .
C71 C 0.01016(19) -0.10031(10) 0.09858(6) 0.0268(4) Uani 1 1 d . . .
H71A H 0.0564 -0.1521 0.0893 0.040 Uiso 1 1 calc R . .
H71B H -0.0715 -0.0881 0.0788 0.040 Uiso 1 1 calc R . .
H71C H -0.0249 -0.1059 0.1292 0.040 Uiso 1 1 calc R . .
C72 C 0.18770(19) -0.02730(10) 0.04973(5) 0.0236(3) Uani 1 1 d . . .
H72A H 0.2660 0.0136 0.0492 0.035 Uiso 1 1 calc R . .
H72B H 0.1135 -0.0120 0.0279 0.035 Uiso 1 1 calc R . .
H72C H 0.2268 -0.0819 0.0423 0.035 Uiso 1 1 calc R . .

loop_
_atom_site_aniso_label
_atom_site_aniso_U_11
_atom_site_aniso_U_22
_atom_site_aniso_U_33
_atom_site_aniso_U_23
_atom_site_aniso_U_13
_atom_site_aniso_U_12
Ti1 0.01369(12) 0.01565(12) 0.01486(12) -0.00028(10) -0.00055(9) 0.00272(10)
O2 0.0230(5) 0.0192(5) 0.0179(5) -0.0029(4) -0.0043(4) 0.0065(4)
C3 0.0209(7) 0.0169(7) 0.0179(7) -0.0025(6) -0.0009(5) 0.0031(6)
C4 0.0159(6) 0.0165(7) 0.0181(7) -0.0019(5) 0.0014(5) 0.0018(5)
N5 0.0137(5) 0.0135(5) 0.0139(5) -0.0006(4) 0.0008(4) -0.0007(4)
C6 0.0131(6) 0.0157(7) 0.0195(7) 0.0004(5) -0.0001(5) -0.0022(5)
C7 0.0177(7) 0.0160(7) 0.0179(7) -0.0017(5) -0.0022(5) -0.0008(5)
O8 0.0194(5) 0.0142(5) 0.0194(5) -0.0005(4) -0.0019(4) 0.0015(4)
O10 0.0256(6) 0.0290(6) 0.0222(6) 0.0006(5) -0.0055(5) 0.0119(5)
C11A 0.0346(11) 0.0405(12) 0.0588(14) 0.0026(10) -0.0088(10) 0.0191(9)
C12A 0.0216(11) 0.0271(14) 0.0343(13) 0.0048(10) -0.0089(9) -0.0013(10)
C13A 0.0698(15) 0.0327(10) 0.0273(10) 0.0020(8) -0.0140(10) 0.0030(10)
C11B 0.0346(11) 0.0405(12) 0.0588(14) 0.0026(10) -0.0088(10) 0.0191(9)
C13B 0.0698(15) 0.0327(10) 0.0273(10) 0.0020(8) -0.0140(10) 0.0030(10)
O20 0.0119(5) 0.0274(6) 0.0240(6) 0.0028(5) 0.0018(4) 0.0003(4)
C21 0.0245(8) 0.0280(9) 0.0225(8) -0.0014(6) 0.0037(6) -0.0056(7)
C22 0.0142(7) 0.0238(8) 0.0223(7) 0.0017(6) 0.0011(5) 0.0006(6)
C23 0.0199(8) 0.0311(9) 0.0319(9) -0.0092(7) 0.0021(6) -0.0034(7)
C31 0.0244(8) 0.0211(8) 0.0260(8) -0.0035(6) -0.0044(6) -0.0025(6)
C32 0.0330(9) 0.0255(8) 0.0188(7) -0.0063(6) 0.0017(6) 0.0031(7)
C50 0.0135(6) 0.0169(7) 0.0175(7) 0.0030(5) 0.0005(5) -0.0014(5)
C51 0.0137(6) 0.0152(7) 0.0166(7) 0.0031(5) 0.0006(5) -0.0015(5)
C52 0.0264(8) 0.0147(7) 0.0219(8) 0.0003(6) -0.0041(6) -0.0021(6)
C53 0.0350(9) 0.0139(7) 0.0262(8) -0.0003(6) -0.0019(7) 0.0051(7)
C54 0.0229(8) 0.0216(8) 0.0250(8) 0.0058(6) 0.0002(6) 0.0069(6)
C55 0.0187(7) 0.0227(8) 0.0197(7) 0.0038(6) -0.0034(6) -0.0008(6)
C56 0.0203(7) 0.0149(7) 0.0174(7) 0.0012(5) 0.0001(5) 0.0003(5)
C71 0.0252(8) 0.0188(8) 0.0365(10) -0.0018(7) -0.0026(7) -0.0057(6)
C72 0.0310(8) 0.0227(8) 0.0170(7) -0.0045(6) 0.0008(6) 0.0018(7)

loop_
_geom_bond_atom_site_label_1
_geom_bond_atom_site_label_2
_geom_bond_distance
_geom_bond_site_symmetry_2
_geom_bond_publ_flag
Ti1 O10 1.7856(11) . ?
Ti1 O20 1.8102(11) . ?
Ti1 O2 1.8418(11) . ?
Ti1 O8 1.8518(11) . ?
Ti1 N5 2.4473(12) . ?
O2 C3 1.4227(18) . ?
C3 C31 1.529(2) . ?
C3 C32 1.530(2) . ?
C3 C4 1.538(2) . ?
C4 N5 1.4900(18) . ?
C4 H4A 0.9900 . n
C4 H4B 0.9900 . n
N5 C6 1.4875(18) . ?
N5 C50 1.5042(18) . ?
C6 C7 1.537(2) . ?
C6 H6A 0.9900 . n
C6 H6B 0.9900 . n
C7 O8 1.4207(17) . ?
C7 C71 1.528(2) . ?
C7 C72 1.531(2) . ?
O10 C12B 1.417(6) . ?
O10 C12A 1.426(2) . ?
C11A C12A 1.508(3) . ?
C11A H11A 0.9800 . n
C11A H11B 0.9800 . n
C11A H11C 0.9800 . n
C12A C13A 1.475(3) . ?
C12A H12A 1.0000 . n
C13A H13A 0.9800 . n
C13A H13B 0.9800 . n
C13A H13C 0.9800 . n
C12B H12B 1.0000 . n
O20 C22 1.4270(18) . ?
C21 C22 1.513(2) . ?
C21 H21A 0.9800 . n
C21 H21B 0.9800 . n
C21 H21C 0.9800 . n
C22 C23 1.516(2) . ?
C22 H22 1.0000 . n
C23 H23A 0.9800 . n
C23 H23B 0.9800 . n
C23 H23C 0.9800 . n
C31 H31A 0.9800 . n
C31 H31B 0.9800 . n
C31 H31C 0.9800 . n
C32 H32A 0.9800 . n
C32 H32B 0.9800 . n
C32 H32C 0.9800 . n
C50 C51 1.516(2) . ?
C50 H50A 0.9900 . n
C50 H50B 0.9900 . n
C51 C56 1.395(2) . ?
C51 C52 1.396(2) . ?
C52 C53 1.390(2) . ?
C52 H52 0.9500 . n
C53 C54 1.382(2) . ?
C53 H53 0.9500 . n
C54 C55 1.390(2) . ?
C54 H54 0.9500 . n
C55 C56 1.390(2) . ?
C55 H55 0.9500 . n
C56 H56 0.9500 . n
C71 H71A 0.9800 . n
C71 H71B 0.9800 . n
C71 H71C 0.9800 . n
C72 H72A 0.9800 . n
C72 H72B 0.9800 . n
C72 H72C 0.9800 . n
